data_4031433
loop_
_publ_author_name
'Donaldson, J.D.'
'Grimes, S.M.'

_publ_section_title
;
 Novel tin(II) sites in X-ray crystal structures of the Tin(II) halide
 sulphates K3 Sn2 (S O4)3 X (X= Br or Cl)
;
_journal_name_full
;
Journal of the Chemical Society. Dalton Transactions, Inorganic Chemistry 
(1972-)
;
_journal_page_first 1301
_journal_page_last 1305
_journal_volume 1984
_journal_year 1984
_chemical_formula_sum 'Br K3 O12 S3 Sn2'
_chemical_name_systematic 'K3 Sn2 Br (S O4)3'
_space_group_IT_number 173
_symmetry_space_group_name_Hall 'P 6c'
_symmetry_space_group_name_H-M 'P 63'
_cell_angle_alpha 90
_cell_angle_beta 90
_cell_angle_gamma 120
_cell_formula_units_Z 2
_cell_length_a 10.256
_cell_length_b 10.256
_cell_length_c 7.582
_cell_volume 690.670
_citation_journal_id_ASTM JCDTBI
_cod_data_source_file Donaldson_JCDTBI_1984_1021.cif
_cod_data_source_block Br1K3O12S3Sn2
_cod_original_cell_volume 690.6697
_cod_original_formula_sum 'Br1 K3 O12 S3 Sn2'
_cod_database_code 4031433

loop_
_symmetry_equiv_pos_as_xyz
x,y,z
x-y,x,z+1/2
-y,x-y,z
-x,-y,z+1/2
-x+y,-x,z
y,-x+y,z+1/2

loop_
_atom_site_label
_atom_site_type_symbol
_atom_site_fract_x
_atom_site_fract_y
_atom_site_fract_z
_atom_site_occupancy
_atom_site_U_iso_or_equiv
O2 O-2 -0.6512 -0.1247 0.2798 1 0.0
Sn1 Sn+2 -0.2555 0.0092 0.2848 0.67 0.0
K3 K+1 -0.2589 0.0213 0.2069 0.33 0.0
O1 O-2 -0.4255 0.1135 0.2534 1 0.0
O3 O-2 -0.6486 0.08 0.4162 1 0.0
K1 K+1 0.6667 0.3333 0.0081 1 0.0
K2 K+1 0.6667 0.3333 0.516 1 0.0
S1 S+6 -0.5894 0.0355 0.2601 1 0.0
O4 O-2 -0.6211 0.0892 0.0968 1 0.0
Br1 Br-1 0 0 0.5 1 0.0
